data_4109338
loop_
_publ_author_name
'Zhuojia Lin'
'Alexandra M. Z. Slawin'
'Russell E. Morris'

_publ_contact_author_address
;University of St Andrews
EaStChem School of Chemistry
Purdie Building
St Andrews KY169ST
;
_publ_contact_author_email rem1@st-and.ac.uk
_publ_contact_author_fax 01334463808
_publ_contact_author_name 'Russell Morris'
_publ_contact_author_phone 01334463818
_publ_section_title
;
 Chiral Induction in the Ionothermal Synthesis of a 3-D Coordination
 Polymer
;
_journal_name_full 'Journal of the American Chemical Society'
_journal_page_first 4880
_journal_page_last 4881
_journal_paper_doi 10.1021/ja070671y
_journal_volume 129
_journal_year 2007
_chemical_formula_sum 'C34 H42 N4 Ni O14'
_chemical_formula_weight 789.43
_chemical_name_common SIMOF-4a
_chemical_name_systematic
;
 ?
;
_space_group_IT_number 96
_symmetry_cell_setting tetragonal
_symmetry_space_group_name_Hall 'P 4nw 2abw'
_symmetry_space_group_name_H-M 'P 43 21 2'
_atom_sites_solution_hydrogens geom
_atom_sites_solution_primary direct
_atom_sites_solution_secondary difmap
_audit_creation_method SHELXL-97
_cell_angle_alpha 90.00
_cell_angle_beta 90.00
_cell_angle_gamma 90.00
_cell_formula_units_Z 4
_cell_length_a 11.1918(16)
_cell_length_b 11.1918(16)
_cell_length_c 31.561(6)
_cell_measurement_reflns_used 5424
_cell_measurement_temperature 150(2)
_cell_measurement_theta_max 33.14
_cell_measurement_theta_min 4.02
_cell_volume 3953.2(11)
_computing_structure_refinement 'SHELXL-97 (Sheldrick, 1997)'
_diffrn_ambient_temperature 150(2)
_diffrn_measured_fraction_theta_full 0.978
_diffrn_measured_fraction_theta_max 0.978
_diffrn_measurement_device_type Bruker
_diffrn_radiation_monochromator silicon
_diffrn_radiation_source synchrotron
_diffrn_radiation_type synchrotron
_diffrn_radiation_wavelength 0.78480
_diffrn_reflns_av_R_equivalents 0.1053
_diffrn_reflns_av_sigmaI/netI 0.0890
_diffrn_reflns_limit_h_max 13
_diffrn_reflns_limit_h_min -15
_diffrn_reflns_limit_k_max 15
_diffrn_reflns_limit_k_min -14
_diffrn_reflns_limit_l_max 33
_diffrn_reflns_limit_l_min -42
_diffrn_reflns_number 26182
_diffrn_reflns_theta_full 33.14
_diffrn_reflns_theta_max 33.14
_diffrn_reflns_theta_min 4.02
_exptl_absorpt_coefficient_mu 1.013
_exptl_absorpt_correction_type none
_exptl_crystal_colour Green
_exptl_crystal_density_diffrn 1.240
_exptl_crystal_description Block
_exptl_crystal_F_000 1512
_exptl_crystal_size_max 0.05
_exptl_crystal_size_mid 0.05
_exptl_crystal_size_min 0.05
_refine_diff_density_max 0.575
_refine_diff_density_min -0.410
_refine_diff_density_rms 0.076
_refine_ls_abs_structure_details 'Flack H D (1983), Acta Cryst. A39, 876-881'
_refine_ls_abs_structure_Flack -0.090(17)
_refine_ls_extinction_method none
_refine_ls_goodness_of_fit_ref 1.039
_refine_ls_hydrogen_treatment constr
_refine_ls_matrix_type full
_refine_ls_number_parameters 242
_refine_ls_number_reflns 5424
_refine_ls_number_restraints 0
_refine_ls_restrained_S_all 1.039
_refine_ls_R_factor_all 0.0631
_refine_ls_R_factor_gt 0.0506
_refine_ls_shift/su_max 0.015
_refine_ls_shift/su_mean 0.001
_refine_ls_structure_factor_coef Fsqd
_refine_ls_weighting_details 'calc w=1/[\s^2^(Fo^2^)+(0.0544P)^2^+0.0436P] where P=(Fo^2^+2Fc^2^)/3'
_refine_ls_weighting_scheme calc
_refine_ls_wR_factor_gt 0.1199
_refine_ls_wR_factor_ref 0.1276
_reflns_number_gt 4598
_reflns_number_total 5424
_reflns_threshold_expression >2sigma(I)
_cod_data_source_file ja070671ysi20070130_071413.cif
_cod_data_source_block simof1a
_cod_database_code 4109338

loop_
_symmetry_equiv_pos_as_xyz
'x, y, z'
'-x, -y, z+1/2'
'x+1/2, -y+1/2, -z+1/4'
'-x+1/2, y+1/2, -z+3/4'
'-y, -x, -z+1/2'
'y, x, -z'
'y+1/2, -x+1/2, z+1/4'
'-y+1/2, x+1/2, z+3/4'

loop_
_atom_site_label
_atom_site_type_symbol
_atom_site_fract_x
_atom_site_fract_y
_atom_site_fract_z
_atom_site_U_iso_or_equiv
_atom_site_adp_type
_atom_site_occupancy
_atom_site_symmetry_multiplicity
_atom_site_calc_flag
_atom_site_refinement_flags
Ni1 Ni -0.19934(3) -0.19934(3) 0.0000 0.00909(11) Uani 1 2 d S
O1 O 0.09362(19) -0.28421(18) 0.17613(6) 0.0237(5) Uani 1 1 d .
O2 O 0.24233(17) -0.17939(16) 0.20618(6) 0.0164(4) Uani 1 1 d .
O3 O -0.14289(18) 0.06167(17) 0.04810(6) 0.0173(4) Uani 1 1 d .
O4 O -0.32710(16) -0.06992(17) 0.01604(5) 0.0140(4) Uani 1 1 d .
O5 O -0.08475(17) -0.12941(16) 0.04521(6) 0.0143(4) Uani 1 1 d .
O6 O 0.2892(2) 0.23950(18) 0.16936(7) 0.0278(5) Uani 1 1 d .
O7 O 0.1800(2) 0.32798(19) 0.11923(8) 0.0361(6) Uani 1 1 d .
C1 C 0.0464(2) -0.1015(2) 0.11942(8) 0.0135(5) Uani 1 1 d .
H1 H 0.0119 -0.1759 0.1147 0.016 Uiso 1 1 calc R
C2 C 0.0135(2) -0.0050(2) 0.09400(7) 0.0133(5) Uani 1 1 d .
C3 C 0.0646(3) 0.1068(2) 0.10104(9) 0.0169(6) Uani 1 1 d .
H3 H 0.0412 0.1723 0.0849 0.020 Uiso 1 1 calc R
C4 C 0.1516(3) 0.1199(2) 0.13271(8) 0.0168(6) Uani 1 1 d .
C5 C 0.1832(3) 0.0223(2) 0.15775(8) 0.0161(5) Uani 1 1 d .
H5 H 0.2407 0.0315 0.1788 0.019 Uiso 1 1 calc R
C6 C 0.1301(2) -0.0881(2) 0.15172(8) 0.0137(5) Uani 1 1 d .
C7 C -0.0777(2) -0.0249(2) 0.05977(8) 0.0134(5) Uani 1 1 d .
C8 C 0.2070(3) 0.2409(2) 0.13934(9) 0.0201(6) Uani 1 1 d .
C9 C 0.1580(2) -0.1929(2) 0.18004(8) 0.0151(5) Uani 1 1 d .
C1S C 0.0247(3) -0.4309(3) 0.08262(10) 0.0321(8) Uani 1 1 d .
H1S1 H 0.0122 -0.4139 0.1121 0.048 Uiso 1 1 calc R
H1S2 H 0.0291 -0.5158 0.0786 0.048 Uiso 1 1 calc R
H1S3 H -0.0406 -0.3993 0.0664 0.048 Uiso 1 1 calc R
N2S N 0.1367(2) -0.3756(3) 0.06856(8) 0.0263(6) Uani 1 1 d .
C3S C 0.1452(3) -0.2760(3) 0.04582(9) 0.0233(7) Uani 1 1 d .
H3S H 0.0811 -0.2326 0.0351 0.028 Uiso 1 1 calc R
N4S N 0.2598(3) -0.2483(3) 0.04086(8) 0.0281(6) Uani 1 1 d .
C5S C 0.2493(4) -0.4126(4) 0.07869(15) 0.0523(12) Uani 1 1 d .
H5S H 0.2694 -0.4796 0.0946 0.063 Uiso 1 1 calc R
C6S C 0.3247(3) -0.3346(4) 0.06147(14) 0.0567(13) Uani 1 1 d .
H6S H 0.4076 -0.3379 0.0631 0.068 Uiso 1 1 calc R
C7S C 0.3057(4) -0.1425(3) 0.01802(10) 0.0358(8) Uani 1 1 d .
C8S C 0.3408(3) -0.0430(3) 0.04807(11) 0.0334(8) Uani 1 1 d .
H8S1 H 0.4037 -0.0706 0.0668 0.040 Uiso 1 1 calc R
H8S2 H 0.2726 -0.0207 0.0653 0.040 Uiso 1 1 calc R
C9S C 0.3847(4) 0.0665(4) 0.02288(14) 0.0492(11) Uani 1 1 d .
H9S1 H 0.4491 0.0422 0.0042 0.059 Uiso 1 1 calc R
H9S2 H 0.3199 0.0963 0.0054 0.059 Uiso 1 1 calc R
C10S C 0.4289(7) 0.1667(5) 0.0517(2) 0.099(2) Uani 1 1 d .
H10A H 0.3761 0.1743 0.0755 0.149 Uiso 1 1 calc R
H10B H 0.4303 0.2405 0.0362 0.149 Uiso 1 1 calc R
H10C H 0.5079 0.1483 0.0615 0.149 Uiso 1 1 calc R

loop_
_atom_site_aniso_label
_atom_site_aniso_U_11
_atom_site_aniso_U_22
_atom_site_aniso_U_33
_atom_site_aniso_U_23
_atom_site_aniso_U_13
_atom_site_aniso_U_12
Ni1 0.00956(14) 0.00956(14) 0.00814(18) 0.00005(12) -0.00005(12) 0.00059(18)
O1 0.0269(11) 0.0158(11) 0.0284(10) 0.0084(9) -0.0155(9) -0.0084(9)
O2 0.0185(10) 0.0129(10) 0.0177(9) 0.0031(7) -0.0084(7) -0.0021(8)
O3 0.0201(10) 0.0128(9) 0.0191(9) -0.0019(8) -0.0058(8) 0.0065(8)
O4 0.0139(10) 0.0138(9) 0.0141(8) -0.0001(7) -0.0004(7) 0.0015(7)
O5 0.0179(10) 0.0100(9) 0.0150(9) -0.0025(7) -0.0046(7) 0.0035(8)
O6 0.0361(13) 0.0160(10) 0.0312(11) 0.0002(8) -0.0166(10) -0.0055(10)
O7 0.0454(16) 0.0172(11) 0.0457(14) 0.0087(10) -0.0207(12) -0.0064(11)
C1 0.0163(13) 0.0097(12) 0.0144(12) -0.0009(10) -0.0020(10) 0.0020(10)
C2 0.0149(13) 0.0125(13) 0.0126(10) -0.0002(10) 0.0002(10) 0.0019(9)
C3 0.0198(14) 0.0128(13) 0.0183(13) 0.0020(10) -0.0037(11) 0.0012(11)
C4 0.0220(14) 0.0105(12) 0.0178(12) -0.0002(10) -0.0028(11) 0.0000(11)
C5 0.0178(14) 0.0148(12) 0.0157(12) -0.0005(10) -0.0053(11) 0.0008(11)
C6 0.0153(13) 0.0131(12) 0.0128(11) -0.0008(10) -0.0033(10) -0.0001(10)
C7 0.0136(13) 0.0153(13) 0.0111(11) 0.0017(10) -0.0007(10) -0.0007(10)
C8 0.0264(15) 0.0132(12) 0.0206(13) -0.0008(10) -0.0036(12) -0.0008(13)
C9 0.0187(12) 0.0135(12) 0.0130(11) -0.0005(10) -0.0024(9) 0.0012(11)
C1S 0.0257(18) 0.038(2) 0.0326(17) -0.0034(15) -0.0003(14) -0.0029(15)
N2S 0.0220(14) 0.0294(15) 0.0275(13) -0.0002(12) -0.0054(11) 0.0038(12)
C3S 0.0231(15) 0.0282(17) 0.0187(13) -0.0041(12) -0.0065(12) 0.0060(13)
N4S 0.0227(14) 0.0346(16) 0.0271(13) 0.0031(12) -0.0079(11) 0.0014(12)
C5S 0.027(2) 0.055(3) 0.075(3) 0.036(2) -0.012(2) 0.0037(19)
C6S 0.022(2) 0.071(3) 0.078(3) 0.037(3) -0.0126(19) 0.0028(19)
C7S 0.045(2) 0.0377(19) 0.0247(15) 0.0075(14) -0.0063(16) -0.0143(19)
C8S 0.0282(18) 0.038(2) 0.0340(17) -0.0045(16) 0.0050(15) 0.0051(16)
C9S 0.044(2) 0.037(2) 0.066(3) 0.009(2) 0.008(2) -0.002(2)
C10S 0.126(6) 0.061(4) 0.111(5) -0.026(4) 0.028(5) -0.041(4)

loop_
_atom_type_symbol
_atom_type_description
_atom_type_scat_dispersion_real
_atom_type_scat_dispersion_imag
_atom_type_scat_source
C C 0.0033 0.0016 'International Tables Vol C Tables 4.2.6.8 and 6.1.1.4'
H H 0.0000 0.0000 'International Tables Vol C Tables 4.2.6.8 and 6.1.1.4'
N N 0.0061 0.0033 'International Tables Vol C Tables 4.2.6.8 and 6.1.1.4'
O O 0.0106 0.0060 'International Tables Vol C Tables 4.2.6.8 and 6.1.1.4'
Ni Ni 0.3393 1.1124 'International Tables Vol C Tables 4.2.6.8 and 6.1.1.4'

loop_
_geom_angle_atom_site_label_1
_geom_angle_atom_site_label_2
_geom_angle_atom_site_label_3
_geom_angle
_geom_angle_site_symmetry_1
_geom_angle_site_symmetry_3
O2 Ni1 O2 91.93(11) 8_444 3_445
O2 Ni1 O5 175.72(7) 8_444 .
O2 Ni1 O5 89.00(8) 3_445 .
O2 Ni1 O5 89.00(8) 8_444 6
O2 Ni1 O5 175.72(7) 3_445 6
O5 Ni1 O5 90.38(11) . 6
O2 Ni1 O4 86.06(7) 8_444 .
O2 Ni1 O4 94.44(7) 3_445 .
O5 Ni1 O4 89.70(7) . .
O5 Ni1 O4 89.79(7) 6 .
O2 Ni1 O4 94.44(7) 8_444 6
O2 Ni1 O4 86.06(7) 3_445 6
O5 Ni1 O4 89.79(7) . 6
O5 Ni1 O4 89.70(7) 6 6
O4 Ni1 O4 179.28(11) . 6
C9 O2 Ni1 126.96(18) . 3_545
C7 O5 Ni1 129.86(17) . .
C6 C1 C2 121.0(3) . .
C3 C2 C1 119.7(2) . .
C3 C2 C7 121.7(2) . .
C1 C2 C7 118.6(2) . .
C2 C3 C4 119.5(2) . .
C5 C4 C3 119.9(3) . .
C5 C4 C8 121.5(2) . .
C3 C4 C8 118.6(2) . .
C6 C5 C4 120.8(3) . .
C5 C6 C1 119.1(2) . .
C5 C6 C9 121.6(2) . .
C1 C6 C9 119.3(2) . .
O5 C7 O3 124.6(2) . .
O5 C7 C2 116.3(2) . .
O3 C7 C2 119.1(2) . .
O7 C8 O6 124.3(3) . .
O7 C8 C4 123.6(3) . .
O6 C8 C4 112.1(2) . .
O1 C9 O2 126.1(2) . .
O1 C9 C6 117.2(2) . .
O2 C9 C6 116.7(2) . .
C3S N2S C5S 108.4(3) . .
C3S N2S C1S 125.3(3) . .
C5S N2S C1S 126.2(3) . .
N4S C3S N2S 109.1(3) . .
C3S N4S C6S 106.9(3) . .
C3S N4S C7S 125.4(3) . .
C6S N4S C7S 127.6(3) . .
C6S C5S N2S 106.9(3) . .
C5S C6S N4S 108.6(3) . .
N4S C7S C8S 111.9(3) . .
C7S C8S C9S 110.1(3) . .
C10S C9S C8S 112.3(4) . .

loop_
_geom_bond_atom_site_label_1
_geom_bond_atom_site_label_2
_geom_bond_distance
_geom_bond_site_symmetry_2
Ni1 O2 2.0448(18) 8_444
Ni1 O2 2.0448(18) 3_445
Ni1 O5 2.0722(18) .
Ni1 O5 2.0722(18) 6
Ni1 O4 2.0974(18) .
Ni1 O4 2.0974(18) 6
O1 C9 1.257(3) .
O2 C9 1.263(3) .
O2 Ni1 2.0448(18) 3_545
O3 C7 1.268(3) .
O5 C7 1.259(3) .
O6 C8 1.321(4) .
O7 C8 1.202(3) .
C1 C6 1.393(4) .
C1 C2 1.395(4) .
C2 C3 1.394(4) .
C2 C7 1.503(4) .
C3 C4 1.403(4) .
C4 C5 1.394(4) .
C4 C8 1.503(4) .
C5 C6 1.384(4) .
C6 C9 1.507(4) .
C1S N2S 1.467(4) .
N2S C3S 1.329(4) .
N2S C5S 1.364(4) .
C3S N4S 1.328(4) .
N4S C6S 1.372(4) .
N4S C7S 1.479(4) .
C5S C6S 1.330(6) .
C7S C8S 1.514(5) .
C8S C9S 1.541(5) .
C9S C10S 1.527(7) .
